data_2236715
loop_
_publ_author_name
'Ha, Kwang'

_publ_section_title
;
 <i>cis</i>-Dibromidobis(2-phenylpyridine-\k<i>N</i>)platinum(II)
;
_journal_coeditor_code XU5600
_journal_issue 9
_journal_name_full 'Acta Crystallographica Section E'
_journal_page_first m1169
_journal_paper_doi 10.1107/S160053681203471X
_journal_volume 68
_journal_year 2012
_chemical_formula_iupac '[Pt Br2 (C11 H9 N)2]'
_chemical_formula_moiety 'C22 H18 Br2 N2 Pt'
_chemical_formula_sum 'C22 H18 Br2 N2 Pt'
_chemical_formula_weight 665.29
_chemical_name_systematic
;
<i>cis</i>-Dibromidobis(2-phenylpyridine-\k<i>N</i>)platinum(II)
;
_space_group_IT_number 9
_symmetry_cell_setting monoclinic
_symmetry_space_group_name_Hall 'C -2yc'
_symmetry_space_group_name_H-M 'C 1 c 1'
_atom_sites_solution_hydrogens geom
_atom_sites_solution_primary direct
_atom_sites_solution_secondary difmap
_audit_creation_method SHELXL-97
_cell_angle_alpha 90.00
_cell_angle_beta 96.948(2)
_cell_angle_gamma 90.00
_cell_formula_units_Z 4
_cell_length_a 7.6268(9)
_cell_length_b 18.277(2)
_cell_length_c 15.1626(18)
_cell_measurement_reflns_used 4325
_cell_measurement_temperature 200(2)
_cell_measurement_theta_max 26.04
_cell_measurement_theta_min 2.23
_cell_volume 2098.1(4)
_computing_cell_refinement 'SAINT (Bruker, 2000)'
_computing_data_collection 'SMART (Bruker, 2000)'
_computing_data_reduction 'SAINT (Bruker, 2000)'
_computing_molecular_graphics 'ORTEP-3 (Farrugia, 1997) and PLATON (Spek, 2009)'
_computing_publication_material 'SHELXL97 (Sheldrick, 2008)'
_computing_structure_refinement 'SHELXL97 (Sheldrick, 2008)'
_computing_structure_solution 'SHELXS97 (Sheldrick, 2008)'
_diffrn_ambient_temperature 200(2)
_diffrn_measured_fraction_theta_full 0.972
_diffrn_measured_fraction_theta_max 0.972
_diffrn_measurement_device_type 'Bruker SMART 1000 CCD'
_diffrn_measurement_method '\f and \w scans'
_diffrn_radiation_monochromator graphite
_diffrn_radiation_source 'fine-focus sealed tube'
_diffrn_radiation_type MoK\a
_diffrn_radiation_wavelength 0.71073
_diffrn_reflns_av_R_equivalents 0.0288
_diffrn_reflns_av_sigmaI/netI 0.0528
_diffrn_reflns_limit_h_max 8
_diffrn_reflns_limit_h_min -9
_diffrn_reflns_limit_k_max 22
_diffrn_reflns_limit_k_min -22
_diffrn_reflns_limit_l_max 17
_diffrn_reflns_limit_l_min -18
_diffrn_reflns_number 6126
_diffrn_reflns_theta_full 26.04
_diffrn_reflns_theta_max 26.04
_diffrn_reflns_theta_min 2.61
_diffrn_standards_decay_% 0
_diffrn_standards_interval_count 0
_diffrn_standards_interval_time 0
_diffrn_standards_number 0
_exptl_absorpt_coefficient_mu 10.506
_exptl_absorpt_correction_T_max 1.000000
_exptl_absorpt_correction_T_min 0.729434
_exptl_absorpt_correction_type multi-scan
_exptl_absorpt_process_details '(SADABS; Bruker, 2000)'
_exptl_crystal_colour yellow
_exptl_crystal_density_diffrn 2.106
_exptl_crystal_density_method 'not measured'
_exptl_crystal_description stick
_exptl_crystal_F_000 1248
_exptl_crystal_size_max 0.24
_exptl_crystal_size_mid 0.20
_exptl_crystal_size_min 0.14
_refine_diff_density_max 1.727
_refine_diff_density_min -0.926
_refine_ls_abs_structure_details 'Flack (1983), 856 Friedel pairs'
_refine_ls_abs_structure_Flack -0.037(13)
_refine_ls_extinction_method none
_refine_ls_goodness_of_fit_ref 1.036
_refine_ls_hydrogen_treatment constr
_refine_ls_matrix_type full
_refine_ls_number_parameters 244
_refine_ls_number_reflns 2931
_refine_ls_number_restraints 2
_refine_ls_restrained_S_all 1.035
_refine_ls_R_factor_all 0.0347
_refine_ls_R_factor_gt 0.0276
_refine_ls_shift/su_max 0.001
_refine_ls_shift/su_mean 0.000
_refine_ls_structure_factor_coef Fsqd
_refine_ls_weighting_details 'calc w=1/[\s^2^(Fo^2^)+(0.0286P)^2^+0.0000P] where P=(Fo^2^+2Fc^2^)/3'
_refine_ls_weighting_scheme calc
_refine_ls_wR_factor_gt 0.0626
_refine_ls_wR_factor_ref 0.0680
_reflns_number_gt 2645
_reflns_number_total 2931
_reflns_threshold_expression I>2sigma(I)
_cod_data_source_file xu5600.cif
_cod_data_source_block global
_cod_original_sg_symbol_H-M 'C c'
_cod_database_code 2236715

loop_
_symmetry_equiv_pos_as_xyz
'x, y, z'
'x, -y, z+1/2'
'x+1/2, y+1/2, z'
'x+1/2, -y+1/2, z+1/2'

loop_
_atom_site_type_symbol
_atom_site_label
_atom_site_fract_x
_atom_site_fract_y
_atom_site_fract_z
_atom_site_U_iso_or_equiv
_atom_site_adp_type
_atom_site_calc_flag
_atom_site_refinement_flags
_atom_site_occupancy
_atom_site_symmetry_multiplicity
Pt Pt1 0.39565(2) 0.136006(14) 0.162689(18) 0.02282(10) Uani d . 1 1
Br Br1 0.19970(16) 0.03626(5) 0.11234(8) 0.0369(3) Uani d . 1 1
Br Br2 0.5217(2) 0.14016(7) 0.02336(11) 0.0415(4) Uani d . 1 1
N N1 0.5395(11) 0.2278(4) 0.2077(6) 0.030(2) Uani d . 1 1
N N2 0.2978(14) 0.1281(4) 0.2842(7) 0.021(2) Uani d . 1 1
C C1 0.4929(14) 0.2895(5) 0.1628(8) 0.035(3) Uani d . 1 1
H H1 0.4181 0.2865 0.1081 0.042 Uiso calc R 1 1
C C2 0.5505(16) 0.3567(5) 0.1939(10) 0.042(3) Uani d . 1 1
H H2 0.5197 0.3997 0.1605 0.051 Uiso calc R 1 1
C C3 0.6514(16) 0.3604(5) 0.2727(10) 0.044(3) Uani d . 1 1
H H3 0.6870 0.4068 0.2970 0.052 Uiso calc R 1 1
C C4 0.7031(14) 0.2986(5) 0.3180(8) 0.040(3) Uani d . 1 1
H H4 0.7776 0.3013 0.3728 0.048 Uiso calc R 1 1
C C5 0.6453(13) 0.2306(5) 0.2829(7) 0.029(2) Uani d . 1 1
C C6 0.7103(13) 0.1613(5) 0.3294(7) 0.029(2) Uani d . 1 1
C C7 0.7024(15) 0.1529(7) 0.4178(8) 0.043(3) Uani d . 1 1
H H7 0.6555 0.1912 0.4503 0.052 Uiso calc R 1 1
C C8 0.7627(16) 0.0885(7) 0.4618(9) 0.052(3) Uani d . 1 1
H H8 0.7560 0.0824 0.5235 0.063 Uiso calc R 1 1
C C9 0.8311(17) 0.0349(7) 0.4137(10) 0.056(4) Uani d . 1 1
H H9 0.8734 -0.0087 0.4429 0.067 Uiso calc R 1 1
C C10 0.8406(15) 0.0420(6) 0.3247(9) 0.046(3) Uani d . 1 1
H H10 0.8896 0.0036 0.2931 0.055 Uiso calc R 1 1
C C11 0.7788(14) 0.1051(5) 0.2802(8) 0.036(3) Uani d . 1 1
H H11 0.7827 0.1102 0.2181 0.043 Uiso calc R 1 1
C C12 0.3481(13) 0.0673(4) 0.3308(7) 0.027(2) Uani d . 1 1
H H12 0.4130 0.0310 0.3039 0.032 Uiso calc R 1 1
C C13 0.3097(13) 0.0563(5) 0.4142(7) 0.029(2) Uani d . 1 1
H H13 0.3388 0.0115 0.4441 0.035 Uiso calc R 1 1
C C14 0.2264(13) 0.1122(5) 0.4554(7) 0.033(2) Uani d . 1 1
H H14 0.2045 0.1079 0.5156 0.040 Uiso calc R 1 1
C C15 0.1768(13) 0.1735(6) 0.4071(7) 0.031(2) Uani d . 1 1
H H15 0.1160 0.2115 0.4335 0.037 Uiso calc R 1 1
C C16 0.2145(12) 0.1813(5) 0.3183(6) 0.023(2) Uani d . 1 1
C C17 0.1496(12) 0.2463(4) 0.2664(7) 0.024(2) Uani d . 1 1
C C18 0.1739(13) 0.3160(5) 0.3025(8) 0.035(3) Uani d . 1 1
H H18 0.2335 0.3229 0.3606 0.042 Uiso calc R 1 1
C C19 0.1086(17) 0.3755(6) 0.2510(11) 0.052(4) Uani d . 1 1
H H19 0.1232 0.4236 0.2745 0.062 Uiso calc R 1 1
C C20 0.0250(16) 0.3656(6) 0.1683(10) 0.046(3) Uani d . 1 1
H H20 -0.0162 0.4068 0.1337 0.055 Uiso calc R 1 1
C C21 -0.0010(15) 0.2976(6) 0.1341(8) 0.045(3) Uani d . 1 1
H H21 -0.0622 0.2914 0.0762 0.054 Uiso calc R 1 1
C C22 0.0612(12) 0.2370(5) 0.1830(7) 0.028(2) Uani d . 1 1
H H22 0.0426 0.1892 0.1589 0.033 Uiso calc R 1 1

loop_
_atom_site_aniso_label
_atom_site_aniso_U_11
_atom_site_aniso_U_22
_atom_site_aniso_U_33
_atom_site_aniso_U_12
_atom_site_aniso_U_13
_atom_site_aniso_U_23
Pt1 0.02761(18) 0.01791(14) 0.02340(18) -0.0005(2) 0.00489(12) 0.0005(2)
Br1 0.0466(7) 0.0262(5) 0.0378(6) -0.0076(5) 0.0053(5) -0.0108(5)
Br2 0.0546(10) 0.0435(8) 0.0291(8) -0.0010(6) 0.0162(7) 0.0022(6)
N1 0.032(5) 0.026(4) 0.035(5) -0.008(4) 0.012(4) -0.002(4)
N2 0.018(5) 0.022(4) 0.021(6) -0.005(3) -0.003(4) 0.006(4)
C1 0.040(6) 0.019(4) 0.048(7) 0.001(4) 0.009(5) 0.008(5)
C2 0.044(7) 0.024(5) 0.062(9) -0.010(5) 0.019(7) 0.001(5)
C3 0.039(7) 0.020(5) 0.075(10) -0.013(5) 0.020(7) -0.010(6)
C4 0.038(7) 0.035(6) 0.047(7) -0.006(5) 0.008(5) -0.009(5)
C5 0.024(5) 0.031(5) 0.033(6) -0.008(4) 0.005(4) -0.005(5)
C6 0.027(6) 0.025(4) 0.033(6) -0.006(4) 0.003(4) 0.003(4)
C7 0.026(6) 0.067(8) 0.034(7) -0.008(6) -0.003(5) -0.011(6)
C8 0.046(7) 0.067(8) 0.042(7) -0.020(7) -0.002(6) 0.008(7)
C9 0.046(8) 0.046(7) 0.071(10) -0.009(6) -0.011(7) 0.026(7)
C10 0.040(7) 0.032(6) 0.061(9) -0.007(5) -0.012(6) -0.002(6)
C11 0.040(6) 0.028(5) 0.039(7) -0.001(5) 0.002(5) 0.008(5)
C12 0.032(5) 0.017(4) 0.031(6) -0.004(4) 0.000(4) 0.001(4)
C13 0.029(6) 0.025(5) 0.033(6) -0.005(4) 0.001(5) 0.007(4)
C14 0.033(6) 0.041(5) 0.026(6) -0.006(5) 0.005(5) 0.013(5)
C15 0.027(6) 0.037(5) 0.029(6) -0.007(4) 0.010(4) -0.007(5)
C16 0.022(5) 0.018(4) 0.027(5) -0.004(4) 0.001(4) 0.004(4)
C17 0.026(5) 0.014(4) 0.034(6) 0.000(4) 0.013(4) 0.002(4)
C18 0.026(5) 0.026(5) 0.053(7) -0.002(4) 0.005(5) -0.002(5)
C19 0.039(7) 0.026(5) 0.095(12) -0.005(5) 0.026(8) -0.006(7)
C20 0.038(7) 0.027(6) 0.076(10) 0.003(5) 0.018(7) 0.021(6)
C21 0.049(7) 0.044(7) 0.044(7) 0.023(6) 0.012(6) 0.013(6)
C22 0.024(5) 0.029(5) 0.030(6) 0.002(4) 0.005(4) 0.001(4)

loop_
_atom_type_symbol
_atom_type_description
_atom_type_scat_dispersion_real
_atom_type_scat_dispersion_imag
_atom_type_scat_source
C C 0.0033 0.0016 'International Tables Vol C Tables 4.2.6.8 and 6.1.1.4'
H H 0.0000 0.0000 'International Tables Vol C Tables 4.2.6.8 and 6.1.1.4'
Br Br -0.2901 2.4595 'International Tables Vol C Tables 4.2.6.8 and 6.1.1.4'
N N 0.0061 0.0033 'International Tables Vol C Tables 4.2.6.8 and 6.1.1.4'
Pt Pt -1.7033 8.3905 'International Tables Vol C Tables 4.2.6.8 and 6.1.1.4'

loop_
_geom_angle_atom_site_label_1
_geom_angle_atom_site_label_2
_geom_angle_atom_site_label_3
_geom_angle
N2 Pt1 N1 89.8(3)
N2 Pt1 Br1 87.3(3)
N1 Pt1 Br1 173.9(2)
N2 Pt1 Br2 176.9(3)
N1 Pt1 Br2 90.7(2)
Br1 Pt1 Br2 92.50(5)
C5 N1 C1 120.2(9)
C5 N1 Pt1 124.1(7)
C1 N1 Pt1 114.5(7)
C16 N2 C12 121.9(10)
C16 N2 Pt1 123.1(7)
C12 N2 Pt1 114.4(7)
N1 C1 C2 121.6(12)
N1 C1 H1 119.2
C2 C1 H1 119.2
C3 C2 C1 118.6(11)
C3 C2 H2 120.7
C1 C2 H2 120.7
C2 C3 C4 120.5(10)
C2 C3 H3 119.7
C4 C3 H3 119.7
C3 C4 C5 119.2(11)
C3 C4 H4 120.4
C5 C4 H4 120.4
N1 C5 C4 119.7(10)
N1 C5 C6 120.4(9)
C4 C5 C6 119.9(9)
C7 C6 C11 120.4(10)
C7 C6 C5 120.3(9)
C11 C6 C5 119.3(9)
C6 C7 C8 120.8(11)
C6 C7 H7 119.6
C8 C7 H7 119.6
C9 C8 C7 118.3(12)
C9 C8 H8 120.9
C7 C8 H8 120.9
C8 C9 C10 122.0(12)
C8 C9 H9 119.0
C10 C9 H9 119.0
C9 C10 C11 120.1(12)
C9 C10 H10 119.9
C11 C10 H10 119.9
C10 C11 C6 118.4(10)
C10 C11 H11 120.8
C6 C11 H11 120.8
N2 C12 C13 122.4(10)
N2 C12 H12 118.8
C13 C12 H12 118.8
C12 C13 C14 118.4(9)
C12 C13 H13 120.8
C14 C13 H13 120.8
C15 C14 C13 118.2(9)
C15 C14 H14 120.9
C13 C14 H14 120.9
C14 C15 C16 121.1(9)
C14 C15 H15 119.4
C16 C15 H15 119.4
N2 C16 C15 117.8(9)
N2 C16 C17 122.5(9)
C15 C16 C17 119.5(8)
C22 C17 C18 120.3(9)
C22 C17 C16 119.1(8)
C18 C17 C16 120.5(9)
C17 C18 C19 118.2(11)
C17 C18 H18 120.9
C19 C18 H18 120.9
C20 C19 C18 120.8(11)
C20 C19 H19 119.6
C18 C19 H19 119.6
C19 C20 C21 120.7(11)
C19 C20 H20 119.6
C21 C20 H20 119.6
C20 C21 C22 120.4(12)
C20 C21 H21 119.8
C22 C21 H21 119.8
C17 C22 C21 119.5(9)
C17 C22 H22 120.3
C21 C22 H22 120.3

loop_
_geom_bond_atom_site_label_1
_geom_bond_atom_site_label_2
_geom_bond_distance
_geom_bond_publ_flag
Pt1 N1 2.075(8) y
Pt1 N2 2.074(10) y
Pt1 Br1 2.4216(11) y
Pt1 Br2 2.4258(15) y
N1 C5 1.316(13) ?
N1 C1 1.343(12) ?
N2 C16 1.303(12) ?
N2 C12 1.346(12) ?
C1 C2 1.368(14) ?
C1 H1 0.9500 ?
C2 C3 1.343(19) ?
C2 H2 0.9500 ?
C3 C4 1.356(16) ?
C3 H3 0.9500 ?
C4 C5 1.400(13) ?
C4 H4 0.9500 ?
C5 C6 1.505(13) ?
C6 C7 1.358(16) ?
C6 C11 1.406(14) ?
C7 C8 1.402(17) ?
C7 H7 0.9500 ?
C8 C9 1.363(17) ?
C8 H8 0.9500 ?
C9 C10 1.366(18) ?
C9 H9 0.9500 ?
C10 C11 1.390(14) ?
C10 H10 0.9500 ?
C11 H11 0.9500 ?
C12 C13 1.347(14) ?
C12 H12 0.9500 ?
C13 C14 1.391(14) ?
C13 H13 0.9500 ?
C14 C15 1.366(14) ?
C14 H14 0.9500 ?
C15 C16 1.418(13) ?
C15 H15 0.9500 ?
C16 C17 1.477(12) ?
C17 C22 1.370(14) ?
C17 C18 1.389(13) ?
C18 C19 1.396(17) ?
C18 H18 0.9500 ?
C19 C20 1.348(19) ?
C19 H19 0.9500 ?
C20 C21 1.351(16) ?
C20 H20 0.9500 ?
C21 C22 1.385(13) ?
C21 H21 0.9500 ?
C22 H22 0.9500 ?

loop_
_geom_torsion_atom_site_label_1
_geom_torsion_atom_site_label_2
_geom_torsion_atom_site_label_3
_geom_torsion_atom_site_label_4
_geom_torsion
N2 Pt1 N1 C5 51.4(8)
Br2 Pt1 N1 C5 -125.5(7)
N2 Pt1 N1 C1 -116.7(7)
Br2 Pt1 N1 C1 66.4(7)
N1 Pt1 N2 C16 55.9(9)
Br1 Pt1 N2 C16 -118.6(9)
N1 Pt1 N2 C12 -115.3(8)
Br1 Pt1 N2 C12 70.1(8)
C5 N1 C1 C2 -1.1(15)
Pt1 N1 C1 C2 167.5(8)
N1 C1 C2 C3 -2.1(16)
C1 C2 C3 C4 3.6(17)
C2 C3 C4 C5 -2.0(16)
C1 N1 C5 C4 2.7(14)
Pt1 N1 C5 C4 -164.7(7)
C1 N1 C5 C6 -174.7(8)
Pt1 N1 C5 C6 17.9(12)
C3 C4 C5 N1 -1.2(15)
C3 C4 C5 C6 176.2(9)
N1 C5 C6 C7 -132.2(11)
C4 C5 C6 C7 50.3(13)
N1 C5 C6 C11 47.6(13)
C4 C5 C6 C11 -129.9(10)
C11 C6 C7 C8 0.2(16)
C5 C6 C7 C8 -180.0(9)
C6 C7 C8 C9 0.7(17)
C7 C8 C9 C10 -0.7(18)
C8 C9 C10 C11 -0.3(19)
C9 C10 C11 C6 1.2(16)
C7 C6 C11 C10 -1.2(15)
C5 C6 C11 C10 179.0(9)
C16 N2 C12 C13 2.7(16)
Pt1 N2 C12 C13 174.1(8)
N2 C12 C13 C14 -4.8(15)
C12 C13 C14 C15 4.4(15)
C13 C14 C15 C16 -2.2(14)
C12 N2 C16 C15 -0.2(15)
Pt1 N2 C16 C15 -170.9(7)
C12 N2 C16 C17 -176.5(9)
Pt1 N2 C16 C17 12.9(14)
C14 C15 C16 N2 0.1(14)
C14 C15 C16 C17 176.4(9)
N2 C16 C17 C22 45.9(13)
C15 C16 C17 C22 -130.2(9)
N2 C16 C17 C18 -135.6(10)
C15 C16 C17 C18 48.2(13)
C22 C17 C18 C19 -1.0(14)
C16 C17 C18 C19 -179.4(9)
C17 C18 C19 C20 -0.4(16)
C18 C19 C20 C21 1.5(18)
C19 C20 C21 C22 -1.3(17)
C18 C17 C22 C21 1.2(14)
C16 C17 C22 C21 179.7(8)
C20 C21 C22 C17 -0.1(15)
